data_1535977
loop_
_publ_author_name
'Cernak, J.'
'Skorepa, J.'
'Paharova, J.'
'Massa, W.'

_publ_section_title
;
 Tetracyanometallates with complex dien cations: (Ni (dien)2) (Ni (C N)4)
 x 2(H2 O) and (Ni (dien)2) (Pd (C N)4)
;
_journal_name_full 'Zeitschrift fuer Anorganische und Allgemeine Chemie'
_journal_page_first 344
_journal_page_last 348
_journal_volume 628
_journal_year 2002
_chemical_formula_sum 'C12 H26 N10 Ni Pd'
_chemical_name_systematic '(Ni (C4 N3 H13)2) (Pd (C N)4)'
_space_group_IT_number 14
_symmetry_space_group_name_Hall '-P 2ybc'
_symmetry_space_group_name_H-M 'P 1 21/c 1'
_cell_angle_alpha 90
_cell_angle_beta 112.102
_cell_angle_gamma 90
_cell_formula_units_Z 4
_cell_length_a 15.204
_cell_length_b 9.5063
_cell_length_c 15.363
_cell_volume 2057.302
_citation_journal_id_ASTM ZAACAB
_cod_data_source_file Cernak_ZAACAB_2002_284.cif
_cod_data_source_block C12H26N10Ni1Pd1
_cod_original_formula_sum 'C12 H26 N10 Ni1 Pd1'
_cod_database_code 1535977

loop_
_symmetry_equiv_pos_as_xyz
x,y,z
-x,y+1/2,-z+1/2
-x,-y,-z
x,-y-1/2,z-1/2

loop_
_atom_site_label
_atom_site_type_symbol
_atom_site_fract_x
_atom_site_fract_y
_atom_site_fract_z
_atom_site_occupancy
_atom_site_U_iso_or_equiv
H16 H+1 0.148 0.263 0.805 1 0.0
H13 H+1 0.282 0.373 0.774 1 0.0
N2 N-3 0.1722 0.2567 0.68514 1 0.0
Pd1 Pd+2 0 0.5 0.5 1 0.0
C2 C+2 -0.00103 0.2999 0.4628 1 0.0
H19 H+1 0.403 -0.075 0.946 1 0.0
Pd2 Pd+2 0.5 0 0.5 1 0.0
H22 H+1 0.288 -0.201 0.825 1 0.0
H8 H+1 0.363 -0.113 0.715 1 0.0
H1 H+1 0.395 0.198 0.731 1 0.0
H18 H+1 0.011 0.123 0.647 1 0.0
H10 H+1 0.19 0.055 0.528 1 0.0
N1 N-3 0.3472 0.1953 0.68187 1 0.0
N4 N-3 0.3213 0.07 0.85602 1 0.0
N3 N-3 0.11846 -0.0004 0.7289 1 0.0
H21 H+1 0.382 -0.254 0.832 1 0.0
H17 H+1 0.016 0.112 0.747 1 0.0
H12 H+1 0.357 0.402 0.673 1 0.0
C12 C-1 0.2247 -0.1386 0.555 1 0.0
H6 H+1 0.349 0.153 0.876 1 0.0
H20 H+1 0.441 -0.025 0.874 1 0.0
C8 C-1 0.0542 0.1213 0.7153 1 0.0
C1 C+2 0.1104 0.5294 0.4624 1 0.0
H25 H+1 0.28 -0.127 0.54 1 0.0
H9 H+1 0.118 -0.011 0.546 1 0.0
H11 H+1 0.268 0.343 0.584 1 0.0
H23 H+1 0.198 -0.245 0.66 1 0.0
C3 C+2 0.3747 0.0885 0.4757 1 0.0
H24 H+1 0.29 -0.302 0.643 1 0.0
H15 H+1 0.065 0.343 0.723 1 0.0
H14 H+1 0.213 0.455 0.685 1 0.0
H5 H+1 0.133 -0.031 0.782 1 0.0
H26 H+1 0.178 -0.188 0.503 1 0.0
H4 H+1 0.089 -0.068 0.691 1 0.0
N5 N-3 0.3143 -0.1244 0.72109 1 0.0
N8 N-3 0.00041 0.1853 0.4425 1 0.0
Ni1 Ni+2 0.24366 0.06646 0.70543 1 0.0
H7 H+1 0.285 0.068 0.884 1 0.0
C6 C-1 0.2413 0.3701 0.7043 1 0.0
N7 N-3 0.1735 0.5417 0.4411 1 0.0
N10 N-3 0.5198 0.1995 0.3477 1 0.0
C9 C-1 0.3855 -0.0516 0.8825 1 0.0
N9 N-3 0.3037 0.1417 0.462 1 0.0
H2 H+1 0.363 0.164 0.641 1 0.0
N6 N-3 0.18257 -0.0029 0.56394 1 0.0
C4 C+2 0.514 0.1265 0.4035 1 0.0
C10 C-1 0.3415 -0.1722 0.8183 1 0.0
H3 H+1 0.137 0.266 0.626 1 0.0
C11 C-1 0.2546 -0.2178 0.6461 1 0.0
C7 C-1 0.1084 0.2556 0.7367 1 0.0
C5 C-1 0.308 0.3365 0.6558 1 0.0
